data_7217182
loop_
_publ_author_name
'Qureshi, Naseem'
'Yufit, Dimitri S.'
'Steed, Kirsty M.'
'Howard, Judith A. K.'
'Steed, Jonathan W.'

_publ_section_title
;
 Hydrogen bonding effects in anion binding calixarenes
;
_journal_issue 36
_journal_name_full CrystEngComm
_journal_page_first 8413
_journal_paper_doi 10.1039/C4CE01240B
_journal_volume 16
_journal_year 2014
_chemical_formula_moiety 'C64H80N4S2O6, 0.5 CH3OH, 1.5 C3H6O'
_chemical_formula_sum 'C69 H91 N4 O8 S2'
_chemical_formula_weight 1168.58
_space_group_IT_number 14
_symmetry_cell_setting monoclinic
_symmetry_space_group_name_Hall '-P 2ybc'
_symmetry_space_group_name_H-M 'P 1 21/c 1'
_atom_sites_solution_hydrogens geom
_atom_sites_solution_primary direct
_atom_sites_solution_secondary difmap
_audit_creation_method SHELXL-97
_cell_angle_alpha 90.00
_cell_angle_beta 111.82(3)
_cell_angle_gamma 90.00
_cell_formula_units_Z 4
_cell_length_a 19.5803(5)
_cell_length_b 20.1679(5)
_cell_length_c 18.2981(5)
_cell_measurement_reflns_used 4582
_cell_measurement_temperature 120(2)
_cell_measurement_theta_max 30.528
_cell_measurement_theta_min 2.171
_cell_volume 6708.1(14)
_computing_cell_refinement 'SAINT v6.45A (Bruker, 2003)'
_computing_data_collection 'Bruker SMART'
_computing_data_reduction 'SAINT v6.45A (Bruker, 2003)'
_computing_molecular_graphics
;
Olex2, Durham University (compiled Jan 29 2009 15:17:43)
;
_computing_publication_material
;
Olex2, Durham University (compiled Jan 29 2009 15:17:43)
;
_computing_structure_refinement 'SHELXL-97 (Sheldrick, 1997)'
_computing_structure_solution 'SHELXS-97 (Sheldrick, 1990)/Bruker'
_diffrn_ambient_temperature 120(2)
_diffrn_detector 'CCD area detector'
_diffrn_detector_area_resol_mean 8.0
_diffrn_detector_type 'Bruker SMART CCD 6000 area detector'
_diffrn_measured_fraction_theta_full 0.998
_diffrn_measured_fraction_theta_max 0.998
_diffrn_measurement_device 'three-circle diffractometer'
_diffrn_measurement_device_type 'Bruker SMART CCD 6000'
_diffrn_measurement_method '\w scans'
_diffrn_radiation_monochromator graphite
_diffrn_radiation_probe x-ray
_diffrn_radiation_source 'fine-focus sealed tube'
_diffrn_radiation_type MoK\a
_diffrn_radiation_wavelength 0.71073
_diffrn_radiation_xray_symbol K-L~3~
_diffrn_reflns_av_R_equivalents 0.1568
_diffrn_reflns_av_sigmaI/netI 0.1566
_diffrn_reflns_limit_h_max 25
_diffrn_reflns_limit_h_min -24
_diffrn_reflns_limit_k_max 25
_diffrn_reflns_limit_k_min -25
_diffrn_reflns_limit_l_max 23
_diffrn_reflns_limit_l_min -23
_diffrn_reflns_number 55928
_diffrn_reflns_theta_full 27.00
_diffrn_reflns_theta_max 27.00
_diffrn_reflns_theta_min 1.51
_diffrn_source 'sealed X-ray tube'
_diffrn_source_current 35.0
_diffrn_source_power 1.75
_diffrn_source_target Mo
_diffrn_source_voltage 50.0
_exptl_absorpt_coefficient_mu 0.134
_exptl_absorpt_correction_T_max 0.9792
_exptl_absorpt_correction_T_min 0.2082
_exptl_absorpt_correction_type multi-scan
_exptl_absorpt_process_details
;
 SADABS-2006/1 (Bruker,2006) was used for absorption correction.
 R(int) was 0.1122 before and 0.0522 after correction.
 The Ratio of minimum to maximum transmission is 0.21262254902.
 The \l/2 correction factor is 0.0015
;
_exptl_crystal_colour 'clear light colourless'
_exptl_crystal_colour_lustre clear
_exptl_crystal_colour_modifier light
_exptl_crystal_colour_primary colourless
_exptl_crystal_density_diffrn 1.157
_exptl_crystal_density_method 'not measured'
_exptl_crystal_description plate
_exptl_crystal_F_000 2516
_exptl_crystal_size_max 0.4
_exptl_crystal_size_mid 0.14
_exptl_crystal_size_min 0.06
_refine_diff_density_max 1.357
_refine_diff_density_min -1.266
_refine_diff_density_rms 0.093
_refine_ls_extinction_method none
_refine_ls_goodness_of_fit_ref 1.056
_refine_ls_hydrogen_treatment mixed
_refine_ls_matrix_type full
_refine_ls_number_parameters 782
_refine_ls_number_reflns 14623
_refine_ls_number_restraints 2
_refine_ls_restrained_S_all 1.056
_refine_ls_R_factor_all 0.1991
_refine_ls_R_factor_gt 0.0936
_refine_ls_shift/su_max 0.053
_refine_ls_shift/su_mean 0.001
_refine_ls_structure_factor_coef Fsqd
_refine_ls_weighting_details
;
calc w=1/[\s^2^(Fo^2^)+(0.1400P)^2^+0.0000P] where P=(Fo^2^+2Fc^2^)/3
;
_refine_ls_weighting_scheme calc
_refine_ls_wR_factor_gt 0.2441
_refine_ls_wR_factor_ref 0.2932
_reflns_number_gt 6803
_reflns_number_total 14623
_reflns_threshold_expression >2sigma(I)
_cod_data_source_file c4ce01240b2.cif
_cod_data_source_block 4c_S049
_cod_depositor_comments
;
The following automatic conversions were performed:

'_symmetry_cell_setting' value 'Monoclinic' changed to 'monoclinic'
according to
/usr/data/users/saulius/crontab/automatic-downloads/rss-feeds/RSC/lib/dictionaries/cif_core.dic
dictionary named 'cif_core.dic' version 2.4.2 from 2011-04-26.

Automatic conversion script
Id: cif_fix_values 2281 2013-09-26 08:29:07Z andrius 

 Adding full bibliography for 7217180--7217187.cif.
;
_cod_original_cell_volume 6708.2(3)
_cod_database_code 7217182

loop_
_symmetry_equiv_pos_as_xyz
'x, y, z'
'-x, y+1/2, -z+1/2'
'-x, -y, -z'
'x, -y-1/2, z-1/2'

loop_
_atom_site_label
_atom_site_type_symbol
_atom_site_fract_x
_atom_site_fract_y
_atom_site_fract_z
_atom_site_U_iso_or_equiv
_atom_site_adp_type
_atom_site_occupancy
_atom_site_symmetry_multiplicity
_atom_site_calc_flag
_atom_site_refinement_flags
_atom_site_disorder_assembly
_atom_site_disorder_group
S1 S -0.29705(8) 0.09417(8) -0.30572(9) 0.0531(4) Uani 1 1 d D . .
S2 S -0.08488(8) -0.05754(6) -0.13362(7) 0.0356(3) Uani 1 1 d . . .
O1 O 0.11021(18) 0.47152(16) 0.00886(19) 0.0284(7) Uani 1 1 d . . .
O2 O 0.15994(16) 0.38049(14) -0.06955(16) 0.0216(6) Uani 1 1 d . . .
O3 O 0.12909(18) 0.30577(16) 0.05491(18) 0.0306(8) Uani 1 1 d . . .
O4 O 0.05012(16) 0.38692(14) 0.11323(16) 0.0230(7) Uani 1 1 d . . .
O5 O -0.03962(18) 0.31965(17) -0.31710(17) 0.0335(8) Uani 1 1 d . . .
O6 O -0.04788(18) 0.26953(15) -0.06888(17) 0.0298(7) Uani 1 1 d . . .
N1 N 0.0135(2) 0.33308(19) -0.1842(2) 0.0261(9) Uani 1 1 d . . .
N2 N -0.0841(2) 0.2620(2) -0.2368(3) 0.0322(10) Uani 1 1 d . . .
N3 N -0.0496(2) 0.27282(19) 0.0544(2) 0.0259(9) Uani 1 1 d . . .
N4 N -0.0347(2) 0.1739(2) 0.0020(3) 0.0302(10) Uani 1 1 d . . .
C1 C 0.0872(2) 0.5288(2) 0.1346(3) 0.0257(10) Uani 1 1 d . . .
H1B H 0.0684 0.5665 0.1564 0.031 Uiso 1 1 calc R . .
H1A H 0.0458 0.5101 0.0897 0.031 Uiso 1 1 calc R . .
C2 C 0.1472(2) 0.5526(2) 0.1070(3) 0.0229(9) Uani 1 1 d . . .
C3 C 0.1587(2) 0.5205(2) 0.0450(2) 0.0227(9) Uani 1 1 d . . .
C4 C 0.2154(3) 0.5406(2) 0.0216(3) 0.0246(10) Uani 1 1 d . . .
C5 C 0.2610(2) 0.5927(2) 0.0616(3) 0.0262(10) Uani 1 1 d . . .
H5 H 0.3006 0.6054 0.0465 0.031 Uiso 1 1 calc R . .
C6 C 0.2505(3) 0.6270(2) 0.1230(3) 0.0287(10) Uani 1 1 d . . .
C7 C 0.1922(2) 0.6053(2) 0.1438(3) 0.0264(10) Uani 1 1 d . . .
H7 H 0.1831 0.6278 0.1849 0.032 Uiso 1 1 calc R . .
C8 C 0.2983(3) 0.6863(3) 0.1645(3) 0.0380(12) Uani 1 1 d . . .
C9 C 0.2531(4) 0.7496(3) 0.1363(4) 0.0502(15) Uani 1 1 d . . .
H9B H 0.2382 0.7535 0.0791 0.075 Uiso 1 1 calc R . .
H9C H 0.2830 0.7881 0.1618 0.075 Uiso 1 1 calc R . .
H9A H 0.2093 0.7477 0.1500 0.075 Uiso 1 1 calc R . .
C10 C 0.3677(3) 0.6917(3) 0.1454(4) 0.0515(15) Uani 1 1 d . . .
H10A H 0.3955 0.6502 0.1595 0.077 Uiso 1 1 calc R . .
H10C H 0.3982 0.7283 0.1756 0.077 Uiso 1 1 calc R . .
H10B H 0.3539 0.7002 0.0890 0.077 Uiso 1 1 calc R . .
C11 C 0.3205(3) 0.6805(3) 0.2544(3) 0.0529(16) Uani 1 1 d . . .
H11B H 0.2763 0.6813 0.2674 0.079 Uiso 1 1 calc R . .
H11C H 0.3526 0.7177 0.2803 0.079 Uiso 1 1 calc R . .
H11A H 0.3469 0.6387 0.2727 0.079 Uiso 1 1 calc R . .
C12 C 0.2290(3) 0.5073(2) -0.0459(3) 0.0262(10) Uani 1 1 d . . .
H12B H 0.2568 0.5379 -0.0670 0.031 Uiso 1 1 calc R . .
H12A H 0.1812 0.4978 -0.0887 0.031 Uiso 1 1 calc R . .
C13 C 0.2720(2) 0.4431(2) -0.0202(2) 0.0227(9) Uani 1 1 d . . .
C14 C 0.2364(2) 0.3819(2) -0.0289(2) 0.0205(9) Uani 1 1 d . . .
C15 C 0.2738(2) 0.3243(2) 0.0022(2) 0.0214(9) Uani 1 1 d . . .
C16 C 0.3502(2) 0.3278(2) 0.0402(2) 0.0240(10) Uani 1 1 d . . .
H16 H 0.3767 0.2883 0.0609 0.029 Uiso 1 1 calc R . .
C17 C 0.3889(2) 0.3871(2) 0.0489(2) 0.0263(10) Uani 1 1 d . . .
C18 C 0.3481(3) 0.4440(2) 0.0184(3) 0.0264(10) Uani 1 1 d . . .
H18 H 0.3731 0.4852 0.0242 0.032 Uiso 1 1 calc R . .
C19 C 0.4731(3) 0.3900(3) 0.0877(3) 0.0348(11) Uani 1 1 d . . .
C20 C 0.4983(3) 0.4545(3) 0.1363(4) 0.0627(19) Uani 1 1 d . . .
H20A H 0.4778 0.4560 0.1776 0.094 Uiso 1 1 calc R . .
H20B H 0.4809 0.4930 0.1015 0.094 Uiso 1 1 calc R . .
H20C H 0.5521 0.4554 0.1604 0.094 Uiso 1 1 calc R . .
C21 C 0.5039(3) 0.3914(4) 0.0238(4) 0.066(2) Uani 1 1 d . . .
H21C H 0.5569 0.3999 0.0470 0.099 Uiso 1 1 calc R . .
H21B H 0.4797 0.4265 -0.0139 0.099 Uiso 1 1 calc R . .
H21A H 0.4951 0.3485 -0.0033 0.099 Uiso 1 1 calc R . .
C22 C 0.5039(3) 0.3319(3) 0.1431(4) 0.0603(19) Uani 1 1 d . . .
H22B H 0.4798 0.3298 0.1814 0.090 Uiso 1 1 calc R . .
H22C H 0.5570 0.3377 0.1709 0.090 Uiso 1 1 calc R . .
H22A H 0.4946 0.2906 0.1127 0.090 Uiso 1 1 calc R . .
C23 C 0.2341(3) 0.2595(2) -0.0003(3) 0.0256(10) Uani 1 1 d . . .
H23B H 0.2581 0.2237 -0.0192 0.031 Uiso 1 1 calc R . .
H23A H 0.1825 0.2633 -0.0377 0.031 Uiso 1 1 calc R . .
C24 C 0.2354(2) 0.2420(2) 0.0814(3) 0.0237(9) Uani 1 1 d . . .
C25 C 0.1835(2) 0.2686(2) 0.1084(3) 0.0233(9) Uani 1 1 d . . .
C26 C 0.1886(2) 0.2578(2) 0.1862(3) 0.0262(10) Uani 1 1 d . . .
C27 C 0.2458(3) 0.2172(2) 0.2338(3) 0.0297(11) Uani 1 1 d . . .
H27 H 0.2498 0.2093 0.2864 0.036 Uiso 1 1 calc R . .
C28 C 0.2972(2) 0.1879(2) 0.2081(3) 0.0288(10) Uani 1 1 d . A .
C29 C 0.2910(2) 0.2015(2) 0.1313(3) 0.0254(10) Uani 1 1 d . . .
H29 H 0.3256 0.1825 0.1122 0.030 Uiso 1 1 calc R . .
C30 C 0.3595(3) 0.1441(3) 0.2627(3) 0.0416(13) Uani 1 1 d . . .
C31A C 0.4252(7) 0.1781(6) 0.3013(7) 0.042(3) Uiso 0.50 1 d P A 1
H31B H 0.4165 0.2140 0.3329 0.063 Uiso 0.50 1 calc PR A 1
H31A H 0.4432 0.1968 0.2624 0.063 Uiso 0.50 1 calc PR A 1
H31C H 0.4620 0.1475 0.3357 0.063 Uiso 0.50 1 calc PR A 1
C32A C 0.3753(6) 0.0856(5) 0.2096(6) 0.033(2) Uiso 0.50 1 d P A 1
H32C H 0.4141 0.0563 0.2435 0.050 Uiso 0.50 1 calc PR A 1
H32B H 0.3911 0.1055 0.1696 0.050 Uiso 0.50 1 calc PR A 1
H32A H 0.3303 0.0600 0.1838 0.050 Uiso 0.50 1 calc PR A 1
C31B C 0.4209(8) 0.1988(7) 0.3250(9) 0.055(3) Uiso 0.50 1 d P A 2
H31D H 0.3968 0.2233 0.3550 0.083 Uiso 0.50 1 calc PR A 2
H31E H 0.4378 0.2299 0.2942 0.083 Uiso 0.50 1 calc PR A 2
H31F H 0.4631 0.1743 0.3614 0.083 Uiso 0.50 1 calc PR A 2
C32B C 0.4042(7) 0.1096(7) 0.2238(8) 0.053(3) Uiso 0.50 1 d P A 2
H32F H 0.4445 0.0855 0.2634 0.079 Uiso 0.50 1 calc PR A 2
H32E H 0.4244 0.1423 0.1977 0.079 Uiso 0.50 1 calc PR A 2
H32D H 0.3730 0.0783 0.1847 0.079 Uiso 0.50 1 calc PR A 2
C33 C 0.3349(3) 0.1039(3) 0.3187(3) 0.0445(14) Uani 1 1 d . A .
H33A H 0.2889 0.0808 0.2888 0.067 Uiso 1 1 calc R . .
H33B H 0.3269 0.1336 0.3572 0.067 Uiso 1 1 calc R . .
H33C H 0.3729 0.0714 0.3463 0.067 Uiso 1 1 calc R . .
C34 C 0.1341(3) 0.2874(2) 0.2178(3) 0.0293(10) Uani 1 1 d . . .
H34B H 0.1376 0.2629 0.2659 0.035 Uiso 1 1 calc R . .
H34A H 0.0838 0.2807 0.1783 0.035 Uiso 1 1 calc R . .
C35 C 0.1451(2) 0.3607(2) 0.2373(3) 0.0274(10) Uani 1 1 d . . .
C36 C 0.1050(2) 0.4086(2) 0.1837(2) 0.0229(9) Uani 1 1 d . . .
C37 C 0.1187(2) 0.4762(2) 0.1975(3) 0.0254(10) Uani 1 1 d . . .
C38 C 0.1678(3) 0.4949(2) 0.2711(3) 0.0310(11) Uani 1 1 d . . .
H38 H 0.1769 0.5408 0.2818 0.037 Uiso 1 1 calc R . .
C39 C 0.2040(3) 0.4506(3) 0.3292(3) 0.0354(12) Uani 1 1 d . . .
C40 C 0.1949(3) 0.3831(3) 0.3108(3) 0.0319(11) Uani 1 1 d . . .
H40 H 0.2228 0.3516 0.3488 0.038 Uiso 1 1 calc R . .
C41 C 0.2532(3) 0.4771(3) 0.4116(3) 0.0439(14) Uani 1 1 d . . .
C42 C 0.2080(4) 0.5288(3) 0.4395(4) 0.0626(18) Uani 1 1 d . . .
H42A H 0.1625 0.5081 0.4390 0.094 Uiso 1 1 calc R . .
H42B H 0.1960 0.5670 0.4040 0.094 Uiso 1 1 calc R . .
H42C H 0.2375 0.5435 0.4931 0.094 Uiso 1 1 calc R . .
C43 C 0.3189(3) 0.5134(3) 0.4067(3) 0.0576(17) Uani 1 1 d . . .
H43C H 0.3479 0.5324 0.4582 0.086 Uiso 1 1 calc R . .
H43B H 0.3019 0.5489 0.3675 0.086 Uiso 1 1 calc R . .
H43A H 0.3495 0.4823 0.3911 0.086 Uiso 1 1 calc R . .
C44 C 0.2749(4) 0.4248(3) 0.4729(3) 0.0557(17) Uani 1 1 d . . .
H44B H 0.2308 0.4032 0.4747 0.084 Uiso 1 1 calc R . .
H44C H 0.3027 0.4448 0.5242 0.084 Uiso 1 1 calc R . .
H44A H 0.3057 0.3919 0.4603 0.084 Uiso 1 1 calc R . .
C45 C 0.1397(2) 0.3768(2) -0.1534(2) 0.0249(10) Uani 1 1 d . . .
H45A H 0.1530 0.3329 -0.1682 0.030 Uiso 1 1 calc R . .
H45B H 0.1661 0.4113 -0.1711 0.030 Uiso 1 1 calc R . .
C46 C 0.0578(2) 0.3874(2) -0.1916(3) 0.0274(10) Uani 1 1 d . . .
H46A H 0.0447 0.4274 -0.1682 0.033 Uiso 1 1 calc R . .
H46B H 0.0454 0.3965 -0.2483 0.033 Uiso 1 1 calc R . .
C47 C -0.0373(2) 0.3058(2) -0.2503(3) 0.0269(10) Uani 1 1 d . . .
C48 C -0.1504(2) 0.2379(2) -0.2938(3) 0.0308(11) Uani 1 1 d . B .
C49 C -0.1798(3) 0.1826(3) -0.2752(3) 0.0339(11) Uani 1 1 d . . .
H49 H -0.1536 0.1592 -0.2280 0.041 Uiso 1 1 calc R B .
C50 C -0.2500(3) 0.1597(3) -0.3264(3) 0.0400(13) Uani 1 1 d . B .
C51 C -0.2858(3) 0.1942(3) -0.3958(3) 0.0485(15) Uani 1 1 d . . .
H51 H -0.3327 0.1793 -0.4305 0.058 Uiso 1 1 calc R B .
C52 C -0.2555(3) 0.2487(3) -0.4153(3) 0.0495(15) Uani 1 1 d . B .
H52 H -0.2808 0.2709 -0.4636 0.059 Uiso 1 1 calc R . .
C53 C -0.1871(3) 0.2722(3) -0.3644(3) 0.0385(12) Uani 1 1 d . . .
H53 H -0.1660 0.3106 -0.3773 0.046 Uiso 1 1 calc R B .
C54A C -0.2288(9) 0.0574(10) -0.2245(9) 0.036(5) Uiso 0.30 1 d PD B 4
H54A H -0.2147 0.0879 -0.1797 0.054 Uiso 0.30 1 calc PR B 4
H54B H -0.1858 0.0474 -0.2377 0.054 Uiso 0.30 1 calc PR B 4
H54C H -0.2479 0.0163 -0.2108 0.054 Uiso 0.30 1 calc PR B 4
C54B C -0.2426(6) 0.0676(7) -0.2087(5) 0.076(4) Uiso 0.70 1 d PD B 3
H54F H -0.2653 0.0285 -0.1953 0.115 Uiso 0.70 1 calc PR B 3
H54E H -0.2394 0.1034 -0.1714 0.115 Uiso 0.70 1 calc PR B 3
H54D H -0.1931 0.0562 -0.2062 0.115 Uiso 0.70 1 calc PR B 3
C55 C -0.0213(2) 0.3811(2) 0.1189(3) 0.0240(9) Uani 1 1 d . . .
H55B H -0.0422 0.4258 0.1189 0.029 Uiso 1 1 calc R . .
H55A H -0.0162 0.3589 0.1689 0.029 Uiso 1 1 calc R . .
C56 C -0.0717(3) 0.3417(2) 0.0509(3) 0.0285(10) Uani 1 1 d . . .
H56B H -0.1223 0.3441 0.0507 0.034 Uiso 1 1 calc R . .
H56A H -0.0723 0.3615 0.0012 0.034 Uiso 1 1 calc R . .
C57 C -0.0440(2) 0.2412(2) -0.0080(2) 0.0236(9) Uani 1 1 d . . .
C58 C -0.0242(2) 0.1304(2) -0.0534(3) 0.0271(10) Uani 1 1 d . . .
C59 C -0.0567(2) 0.0681(2) -0.0627(3) 0.0263(10) Uani 1 1 d . . .
H59 H -0.0861 0.0564 -0.0335 0.032 Uiso 1 1 calc R . .
C60 C -0.0461(3) 0.0227(2) -0.1153(3) 0.0286(10) Uani 1 1 d . . .
C61 C -0.0025(3) 0.0405(3) -0.1576(3) 0.0369(12) Uani 1 1 d . . .
H61 H 0.0050 0.0100 -0.1935 0.044 Uiso 1 1 calc R . .
C62 C 0.0294(3) 0.1018(3) -0.1473(3) 0.0360(12) Uani 1 1 d . . .
H62 H 0.0591 0.1135 -0.1762 0.043 Uiso 1 1 calc R . .
C63 C 0.0190(3) 0.1471(2) -0.0953(3) 0.0330(11) Uani 1 1 d . . .
H63 H 0.0416 0.1896 -0.0886 0.040 Uiso 1 1 calc R . .
C64 C -0.1396(3) -0.0633(2) -0.0745(3) 0.0343(11) Uani 1 1 d . . .
H64A H -0.1083 -0.0570 -0.0190 0.051 Uiso 1 1 calc R . .
H64C H -0.1628 -0.1072 -0.0815 0.051 Uiso 1 1 calc R . .
H64B H -0.1778 -0.0290 -0.0907 0.051 Uiso 1 1 calc R . .
H1 H 0.009(2) 0.328(2) -0.147(3) 0.016(13) Uiso 1 1 d . . .
H1C H 0.136(4) 0.447(3) -0.006(4) 0.07(2) Uiso 1 1 d . . .
H2 H -0.078(2) 0.249(2) -0.196(3) 0.05(2) Uiso 1 1 d . . .
H3 H -0.054(3) 0.253(3) 0.090(3) 0.034(15) Uiso 1 1 d . . .
H3B H 0.094(3) 0.312(3) 0.076(3) 0.054(18) Uiso 1 1 d . . .
H4 H -0.035(3) 0.158(3) 0.038(3) 0.026(15) Uiso 1 1 d . . .
O1S O 0.4334(6) 0.3191(6) 0.5306(7) 0.093(3) Uiso 0.50 1 d P . .
C1S C 0.4871(7) 0.3499(6) 0.5346(7) 0.049(3) Uiso 0.50 1 d P . .
C2S C 0.5441(7) 0.3183(6) 0.5123(8) 0.055(3) Uiso 0.50 1 d P . .
H2SC H 0.5899 0.3152 0.5585 0.083 Uiso 0.50 1 calc PR . .
H2SB H 0.5525 0.3449 0.4716 0.083 Uiso 0.50 1 calc PR . .
H2SA H 0.5279 0.2738 0.4918 0.083 Uiso 0.50 1 calc PR . .
C3S C 0.4947(7) 0.4162(6) 0.5610(8) 0.058(3) Uiso 0.50 1 d P . .
H3SA H 0.4466 0.4333 0.5574 0.087 Uiso 0.50 1 calc PR . .
H3SB H 0.5135 0.4433 0.5281 0.087 Uiso 0.50 1 calc PR . .
H3SC H 0.5291 0.4182 0.6159 0.087 Uiso 0.50 1 calc PR . .
C4S C 0.3748(4) 0.4264(3) 0.2550(4) 0.0523(15) Uiso 1 1 d . . .
O2S O 0.4258(4) 0.4633(4) 0.2859(4) 0.075(2) Uiso 0.70 1 d P C 3
C5S C 0.3047(5) 0.4423(5) 0.1931(5) 0.051(2) Uiso 0.70 1 d P C 3
H5SA H 0.2941 0.4099 0.1503 0.076 Uiso 0.70 1 calc PR C 3
H5SC H 0.3071 0.4868 0.1727 0.076 Uiso 0.70 1 calc PR C 3
H5SB H 0.2657 0.4409 0.2144 0.076 Uiso 0.70 1 calc PR C 3
C6S C 0.3777(6) 0.3544(5) 0.2791(6) 0.070(3) Uiso 0.70 1 d P C 3
H6SB H 0.3433 0.3470 0.3059 0.105 Uiso 0.70 1 calc PR C 3
H6SC H 0.4277 0.3433 0.3149 0.105 Uiso 0.70 1 calc PR C 3
H6SA H 0.3640 0.3262 0.2323 0.105 Uiso 0.70 1 calc PR C 3
O2SA O 0.4312(11) 0.4080(11) 0.3060(12) 0.102(6) Uiso 0.30 1 d P C 4
C5SA C 0.3698(12) 0.5015(10) 0.2307(13) 0.059(6) Uiso 0.30 1 d P C 4
H5SE H 0.3649 0.5050 0.1756 0.089 Uiso 0.30 1 calc PR C 4
H5SF H 0.4145 0.5246 0.2642 0.089 Uiso 0.30 1 calc PR C 4
H5SD H 0.3268 0.5217 0.2371 0.089 Uiso 0.30 1 calc PR C 4
C6SA C 0.3138(10) 0.3914(9) 0.2024(11) 0.042(4) Uiso 0.30 1 d P C 4
H6SD H 0.3195 0.3440 0.2150 0.063 Uiso 0.30 1 calc PR C 4
H6SF H 0.3109 0.3983 0.1483 0.063 Uiso 0.30 1 calc PR C 4
H6SE H 0.2686 0.4077 0.2075 0.063 Uiso 0.30 1 calc PR C 4
O4S O 0.5691(5) 0.4403(4) 0.3930(5) 0.059(2) Uiso 0.50 1 d P . .
C7S C 0.6093(6) 0.4043(5) 0.3640(6) 0.042(3) Uiso 0.50 1 d P . .
H7SC H 0.6486 0.3822 0.4070 0.064 Uiso 0.50 1 calc PR . .
H7SB H 0.6310 0.4330 0.3351 0.064 Uiso 0.50 1 calc PR . .
H7SA H 0.5782 0.3708 0.3281 0.064 Uiso 0.50 1 calc PR . .
H4S H 0.5264 0.4359 0.3683 0.064 Uiso 0.50 1 d P . .

loop_
_atom_site_aniso_label
_atom_site_aniso_U_11
_atom_site_aniso_U_22
_atom_site_aniso_U_33
_atom_site_aniso_U_23
_atom_site_aniso_U_13
_atom_site_aniso_U_12
S1 0.0444(8) 0.0610(10) 0.0528(9) -0.0105(8) 0.0170(7) -0.0162(7)
S2 0.0497(8) 0.0314(7) 0.0297(6) -0.0064(5) 0.0194(6) 0.0009(6)
O1 0.0363(19) 0.0193(17) 0.0354(18) -0.0083(14) 0.0202(15) -0.0053(14)
O2 0.0307(16) 0.0204(16) 0.0143(14) 0.0007(12) 0.0089(12) 0.0011(13)
O3 0.0336(19) 0.0340(19) 0.0252(17) 0.0102(14) 0.0121(15) 0.0108(15)
O4 0.0271(16) 0.0254(17) 0.0189(14) -0.0002(13) 0.0113(12) -0.0022(13)
O5 0.0404(19) 0.042(2) 0.0174(16) -0.0061(15) 0.0096(14) -0.0021(16)
O6 0.0387(19) 0.0266(18) 0.0239(16) 0.0056(14) 0.0112(14) -0.0033(14)
N1 0.034(2) 0.028(2) 0.0157(19) 0.0009(17) 0.0085(17) -0.0028(17)
N2 0.037(2) 0.036(3) 0.022(2) 0.000(2) 0.0080(19) -0.0061(19)
N3 0.036(2) 0.017(2) 0.022(2) 0.0044(17) 0.0082(17) 0.0002(16)
N4 0.046(3) 0.022(2) 0.026(2) 0.0046(18) 0.017(2) -0.0014(18)
C1 0.028(2) 0.024(2) 0.029(2) -0.005(2) 0.016(2) -0.0003(19)
C2 0.026(2) 0.020(2) 0.024(2) -0.0005(19) 0.0118(18) 0.0016(18)
C3 0.029(2) 0.016(2) 0.024(2) -0.0004(18) 0.0110(19) -0.0004(18)
C4 0.037(3) 0.015(2) 0.024(2) 0.0011(18) 0.014(2) 0.0059(19)
C5 0.031(2) 0.022(2) 0.029(2) 0.000(2) 0.014(2) -0.0001(19)
C6 0.031(2) 0.026(3) 0.031(2) -0.004(2) 0.015(2) -0.002(2)
C7 0.029(2) 0.026(2) 0.025(2) -0.006(2) 0.0113(19) -0.0013(19)
C8 0.038(3) 0.043(3) 0.036(3) -0.014(2) 0.017(2) -0.007(2)
C9 0.069(4) 0.028(3) 0.063(4) -0.011(3) 0.036(3) -0.010(3)
C10 0.043(3) 0.054(4) 0.065(4) -0.016(3) 0.029(3) -0.018(3)
C11 0.048(3) 0.062(4) 0.044(3) -0.016(3) 0.012(3) -0.022(3)
C12 0.037(3) 0.018(2) 0.030(2) -0.0012(19) 0.020(2) -0.0016(19)
C13 0.035(3) 0.021(2) 0.018(2) -0.0015(18) 0.0165(19) 0.0003(19)
C14 0.024(2) 0.022(2) 0.017(2) -0.0018(18) 0.0096(17) 0.0005(18)
C15 0.031(2) 0.017(2) 0.017(2) 0.0004(17) 0.0097(18) -0.0011(18)
C16 0.033(2) 0.019(2) 0.021(2) 0.0049(18) 0.0121(19) 0.0013(19)
C17 0.028(2) 0.034(3) 0.019(2) 0.000(2) 0.0106(18) -0.003(2)
C18 0.037(3) 0.019(2) 0.026(2) -0.0062(19) 0.016(2) -0.006(2)
C19 0.033(3) 0.042(3) 0.026(2) 0.000(2) 0.007(2) -0.002(2)
C20 0.040(3) 0.059(4) 0.075(5) -0.025(4) 0.006(3) -0.013(3)
C21 0.031(3) 0.120(6) 0.047(4) 0.010(4) 0.016(3) 0.011(3)
C22 0.034(3) 0.057(4) 0.069(4) 0.023(3) -0.006(3) -0.006(3)
C23 0.033(2) 0.018(2) 0.026(2) -0.0020(19) 0.0119(19) 0.0005(19)
C24 0.027(2) 0.016(2) 0.027(2) 0.0025(19) 0.0099(19) -0.0032(18)
C25 0.027(2) 0.018(2) 0.025(2) 0.0061(19) 0.0099(18) -0.0007(18)
C26 0.029(2) 0.023(2) 0.029(2) 0.005(2) 0.0139(19) -0.0038(19)
C27 0.031(3) 0.030(3) 0.030(2) 0.008(2) 0.014(2) -0.001(2)
C28 0.029(2) 0.028(3) 0.029(2) 0.011(2) 0.010(2) 0.002(2)
C29 0.027(2) 0.023(2) 0.029(2) -0.0006(19) 0.0125(19) -0.0023(19)
C30 0.034(3) 0.058(4) 0.035(3) 0.018(3) 0.015(2) 0.019(3)
C33 0.046(3) 0.047(3) 0.043(3) 0.022(3) 0.019(3) 0.018(3)
C34 0.030(2) 0.032(3) 0.028(2) 0.010(2) 0.013(2) 0.002(2)
C35 0.026(2) 0.036(3) 0.024(2) 0.005(2) 0.0135(19) -0.002(2)
C36 0.021(2) 0.033(3) 0.017(2) 0.0001(19) 0.0092(17) -0.0010(19)
C37 0.030(2) 0.027(2) 0.023(2) -0.0047(19) 0.0138(19) -0.0062(19)
C38 0.045(3) 0.031(3) 0.018(2) -0.002(2) 0.013(2) -0.012(2)
C39 0.043(3) 0.034(3) 0.031(3) 0.003(2) 0.017(2) -0.010(2)
C40 0.032(3) 0.044(3) 0.020(2) 0.011(2) 0.0104(19) -0.001(2)
C41 0.058(4) 0.047(3) 0.023(2) 0.002(2) 0.012(2) -0.017(3)
C42 0.095(5) 0.055(4) 0.038(3) -0.005(3) 0.026(3) -0.001(4)
C43 0.059(4) 0.080(5) 0.028(3) -0.002(3) 0.009(3) -0.029(3)
C44 0.075(4) 0.052(4) 0.031(3) 0.005(3) 0.010(3) -0.011(3)
C45 0.035(2) 0.027(2) 0.015(2) -0.0026(18) 0.0121(18) 0.000(2)
C46 0.038(3) 0.022(2) 0.024(2) 0.0017(19) 0.013(2) -0.003(2)
C47 0.031(2) 0.026(2) 0.022(2) -0.0018(19) 0.0080(19) 0.004(2)
C48 0.027(2) 0.040(3) 0.028(2) -0.010(2) 0.013(2) -0.002(2)
C49 0.032(3) 0.038(3) 0.032(3) -0.011(2) 0.013(2) -0.003(2)
C50 0.033(3) 0.053(3) 0.038(3) -0.015(3) 0.019(2) -0.008(2)
C51 0.040(3) 0.077(4) 0.027(3) -0.018(3) 0.012(2) -0.016(3)
C52 0.036(3) 0.081(5) 0.028(3) -0.005(3) 0.007(2) -0.002(3)
C53 0.032(3) 0.049(3) 0.033(3) -0.007(2) 0.010(2) 0.005(2)
C55 0.022(2) 0.026(2) 0.025(2) 0.0003(19) 0.0102(18) -0.0016(18)
C56 0.032(2) 0.020(2) 0.027(2) 0.003(2) 0.003(2) 0.0004(19)
C57 0.023(2) 0.022(2) 0.022(2) 0.0027(19) 0.0041(18) -0.0035(18)
C58 0.033(3) 0.021(2) 0.028(2) 0.0033(19) 0.011(2) 0.0015(19)
C59 0.029(2) 0.027(3) 0.026(2) 0.002(2) 0.0126(19) 0.0021(19)
C60 0.036(3) 0.030(3) 0.020(2) 0.004(2) 0.011(2) 0.007(2)
C61 0.045(3) 0.039(3) 0.030(3) -0.001(2) 0.018(2) 0.003(2)
C62 0.038(3) 0.046(3) 0.031(3) 0.006(2) 0.021(2) 0.001(2)
C63 0.037(3) 0.030(3) 0.034(3) 0.006(2) 0.015(2) 0.002(2)
C64 0.040(3) 0.030(3) 0.035(3) -0.002(2) 0.017(2) -0.004(2)

loop_
_atom_type_symbol
_atom_type_description
_atom_type_scat_dispersion_real
_atom_type_scat_dispersion_imag
_atom_type_scat_source
C C 0.0033 0.0016 'International Tables Vol C Tables 4.2.6.8 and 6.1.1.4'
H H 0.0000 0.0000 'International Tables Vol C Tables 4.2.6.8 and 6.1.1.4'
N N 0.0061 0.0033 'International Tables Vol C Tables 4.2.6.8 and 6.1.1.4'
S S 0.1246 0.1234 'International Tables Vol C Tables 4.2.6.8 and 6.1.1.4'
O O 0.0106 0.0060 'International Tables Vol C Tables 4.2.6.8 and 6.1.1.4'

loop_
_geom_angle_atom_site_label_1
_geom_angle_atom_site_label_2
_geom_angle_atom_site_label_3
_geom_angle
C50 S1 C54A 102.0(7)
C50 S1 C54B 106.1(5)
C54A S1 C54B 16.5(8)
C60 S2 C64 104.9(2)
C3 O1 H1C 101(5)
C14 O2 C45 112.5(3)
C25 O3 H3B 107(4)
C36 O4 C55 112.9(3)
C47 N1 C46 119.5(4)
C47 N1 H1 117(4)
C46 N1 H1 120(4)
C47 N2 C48 125.7(4)
C47 N2 H2 122(3)
C48 N2 H2 113(3)
C57 N3 C56 122.2(4)
C57 N3 H3 122(4)
C56 N3 H3 113(4)
C57 N4 C58 124.5(4)
C57 N4 H4 120(4)
C58 N4 H4 116(4)
C37 C1 C2 109.0(4)
C37 C1 H1B 109.9
C2 C1 H1B 109.9
C37 C1 H1A 109.9
C2 C1 H1A 109.9
H1B C1 H1A 108.3
C7 C2 C3 119.0(4)
C7 C2 C1 120.7(4)
C3 C2 C1 120.2(4)
O1 C3 C4 123.8(4)
O1 C3 C2 115.9(4)
C4 C3 C2 120.2(4)
C3 C4 C5 119.2(4)
C3 C4 C12 121.6(4)
C5 C4 C12 119.3(4)
C6 C5 C4 122.5(4)
C6 C5 H5 118.7
C4 C5 H5 118.7
C5 C6 C7 116.2(4)
C5 C6 C8 122.6(4)
C7 C6 C8 121.2(4)
C2 C7 C6 122.9(4)
C2 C7 H7 118.5
C6 C7 H7 118.5
C10 C8 C9 108.4(5)
C10 C8 C6 112.0(4)
C9 C8 C6 108.2(4)
C10 C8 C11 109.1(5)
C9 C8 C11 108.8(5)
C6 C8 C11 110.3(4)
C8 C9 H9B 109.5
C8 C9 H9C 109.5
H9B C9 H9C 109.5
C8 C9 H9A 109.5
H9B C9 H9A 109.5
H9C C9 H9A 109.5
C8 C10 H10A 109.5
C8 C10 H10C 109.5
H10A C10 H10C 109.5
C8 C10 H10B 109.5
H10A C10 H10B 109.5
H10C C10 H10B 109.5
C8 C11 H11B 109.5
C8 C11 H11C 109.5
H11B C11 H11C 109.5
C8 C11 H11A 109.5
H11B C11 H11A 109.5
H11C C11 H11A 109.5
C4 C12 C13 111.8(4)
C4 C12 H12B 109.3
C13 C12 H12B 109.3
C4 C12 H12A 109.3
C13 C12 H12A 109.3
H12B C12 H12A 107.9
C18 C13 C14 117.6(4)
C18 C13 C12 120.7(4)
C14 C13 C12 121.5(4)
C15 C14 C13 122.2(4)
C15 C14 O2 120.0(4)
C13 C14 O2 117.8(4)
C14 C15 C16 117.9(4)
C14 C15 C23 121.8(4)
C16 C15 C23 120.2(4)
C17 C16 C15 122.5(4)
C17 C16 H16 118.7
C15 C16 H16 118.7
C18 C17 C16 117.1(4)
C18 C17 C19 120.8(4)
C16 C17 C19 122.1(4)
C17 C18 C13 122.6(4)
C17 C18 H18 118.7
C13 C18 H18 118.7
C21 C19 C22 111.1(5)
C21 C19 C17 108.2(4)
C22 C19 C17 111.7(4)
C21 C19 C20 107.3(5)
C22 C19 C20 107.6(5)
C17 C19 C20 110.9(4)
C19 C20 H20A 109.5
C19 C20 H20B 109.5
H20A C20 H20B 109.5
C19 C20 H20C 109.5
H20A C20 H20C 109.5
H20B C20 H20C 109.5
C19 C21 H21C 109.5
C19 C21 H21B 109.5
H21C C21 H21B 109.5
C19 C21 H21A 109.5
H21C C21 H21A 109.5
H21B C21 H21A 109.5
C19 C22 H22B 109.5
C19 C22 H22C 109.5
H22B C22 H22C 109.5
C19 C22 H22A 109.5
H22B C22 H22A 109.5
H22C C22 H22A 109.5
C15 C23 C24 110.3(3)
C15 C23 H23B 109.6
C24 C23 H23B 109.6
C15 C23 H23A 109.6
C24 C23 H23A 109.6
H23B C23 H23A 108.1
C25 C24 C29 119.2(4)
C25 C24 C23 120.7(4)
C29 C24 C23 120.1(4)
O3 C25 C24 115.7(4)
O3 C25 C26 123.3(4)
C24 C25 C26 121.0(4)
C27 C26 C25 117.3(4)
C27 C26 C34 120.5(4)
C25 C26 C34 122.2(4)
C28 C27 C26 123.4(4)
C28 C27 H27 118.3
C26 C27 H27 118.3
C29 C28 C27 117.0(4)
C29 C28 C30 121.4(4)
C27 C28 C30 121.6(4)
C28 C29 C24 122.0(4)
C28 C29 H29 119.0
C24 C29 H29 119.0
C31A C30 C32B 83.0(8)
C31A C30 C33 112.6(7)
C32B C30 C33 117.6(7)
C31A C30 C28 114.0(7)
C32B C30 C28 115.0(6)
C33 C30 C28 111.8(4)
C31A C30 C32A 108.3(7)
C32B C30 C32A 26.0(5)
C33 C30 C32A 101.2(6)
C28 C30 C32A 108.0(5)
C31A C30 C31B 20.2(7)
C32B C30 C31B 103.2(8)
C33 C30 C31B 102.4(6)
C28 C30 C31B 104.7(6)
C32A C30 C31B 128.4(7)
C30 C31A H31B 109.5
C30 C31A H31A 109.5
C30 C31A H31C 109.5
C30 C32A H32C 109.5
C30 C32A H32B 109.5
C30 C32A H32A 109.5
C30 C31B H31D 109.5
C30 C31B H31E 109.5
H31D C31B H31E 109.5
C30 C31B H31F 109.5
H31D C31B H31F 109.5
H31E C31B H31F 109.5
C30 C32B H32F 109.5
C30 C32B H32E 109.5
H32F C32B H32E 109.5
C30 C32B H32D 109.5
H32F C32B H32D 109.5
H32E C32B H32D 109.5
C30 C33 H33A 109.5
C30 C33 H33B 109.5
H33A C33 H33B 109.5
C30 C33 H33C 109.5
H33A C33 H33C 109.5
H33B C33 H33C 109.5
C26 C34 C35 114.6(4)
C26 C34 H34B 108.6
C35 C34 H34B 108.6
C26 C34 H34A 108.6
C35 C34 H34A 108.6
H34B C34 H34A 107.6
C36 C35 C40 117.3(4)
C36 C35 C34 121.1(4)
C40 C35 C34 121.6(4)
C37 C36 C35 122.0(4)
C37 C36 O4 120.0(4)
C35 C36 O4 117.9(4)
C38 C37 C36 117.3(4)
C38 C37 C1 119.1(4)
C36 C37 C1 123.4(4)
C39 C38 C37 123.4(5)
C39 C38 H38 118.3
C37 C38 H38 118.3
C38 C39 C40 117.8(4)
C38 C39 C41 119.1(4)
C40 C39 C41 123.2(4)
C39 C40 C35 121.6(4)
C39 C40 H40 119.2
C35 C40 H40 119.2
C44 C41 C43 112.2(5)
C44 C41 C39 113.0(4)
C43 C41 C39 110.0(4)
C44 C41 C42 105.4(5)
C43 C41 C42 107.0(5)
C39 C41 C42 108.9(5)
C41 C42 H42A 109.5
C41 C42 H42B 109.5
H42A C42 H42B 109.5
C41 C42 H42C 109.5
H42A C42 H42C 109.5
H42B C42 H42C 109.5
C41 C43 H43C 109.5
C41 C43 H43B 109.5
H43C C43 H43B 109.5
C41 C43 H43A 109.5
H43C C43 H43A 109.5
H43B C43 H43A 109.5
C41 C44 H44B 109.5
C41 C44 H44C 109.5
H44B C44 H44C 109.5
C41 C44 H44A 109.5
H44B C44 H44A 109.5
H44C C44 H44A 109.5
O2 C45 C46 108.2(3)
O2 C45 H45A 110.1
C46 C45 H45A 110.1
O2 C45 H45B 110.1
C46 C45 H45B 110.1
H45A C45 H45B 108.4
N1 C46 C45 115.1(4)
N1 C46 H46A 108.5
C45 C46 H46A 108.5
N1 C46 H46B 108.5
C45 C46 H46B 108.5
H46A C46 H46B 107.5
O5 C47 N2 123.1(4)
O5 C47 N1 122.0(4)
N2 C47 N1 114.9(4)
C49 C48 C53 121.0(5)
C49 C48 N2 117.1(4)
C53 C48 N2 121.7(5)
C48 C49 C50 119.9(5)
C48 C49 H49 120.0
C50 C49 H49 120.0
C51 C50 C49 118.5(5)
C51 C50 S1 116.9(4)
C49 C50 S1 124.5(4)
C52 C51 C50 121.6(5)
C52 C51 H51 119.2
C50 C51 H51 119.2
C51 C52 C53 120.2(5)
C51 C52 H52 119.9
C53 C52 H52 119.9
C52 C53 C48 118.8(5)
C52 C53 H53 120.6
C48 C53 H53 120.6
S1 C54A H54A 109.5
S1 C54A H54B 109.4
S1 C54A H54C 109.5
S1 C54B H54F 109.5
S1 C54B H54E 109.5
S1 C54B H54D 109.5
O4 C55 C56 109.9(4)
O4 C55 H55B 109.7
C56 C55 H55B 109.7
O4 C55 H55A 109.7
C56 C55 H55A 109.7
H55B C55 H55A 108.2
N3 C56 C55 112.2(4)
N3 C56 H56B 109.2
C55 C56 H56B 109.2
N3 C56 H56A 109.2
C55 C56 H56A 109.2
H56B C56 H56A 107.9
O6 C57 N3 123.4(4)
O6 C57 N4 122.8(4)
N3 C57 N4 113.8(4)
C63 C58 C59 120.1(4)
C63 C58 N4 122.0(4)
C59 C58 N4 117.9(4)
C58 C59 C60 119.9(4)
C58 C59 H59 120.1
C60 C59 H59 120.1
C61 C60 C59 119.5(4)
C61 C60 S2 116.0(4)
C59 C60 S2 124.6(4)
C62 C61 C60 119.8(5)
C62 C61 H61 120.1
C60 C61 H61 120.1
C61 C62 C63 121.1(5)
C61 C62 H62 119.5
C63 C62 H62 119.5
C58 C63 C62 119.7(5)
C58 C63 H63 120.2
C62 C63 H63 120.2
S2 C64 H64A 109.5
S2 C64 H64C 109.5
H64A C64 H64C 109.5
S2 C64 H64B 109.5
H64A C64 H64B 109.5
H64C C64 H64B 109.5
O1S C1S C3S 119.4(12)
O1S C1S C2S 119.8(12)
C3S C1S C2S 120.8(11)
C1S C2S H2SC 109.5
C1S C2S H2SB 109.5
H2SC C2S H2SB 109.5
C1S C2S H2SA 109.5
H2SC C2S H2SA 109.5
H2SB C2S H2SA 109.5
C1S C3S H3SA 109.5
C1S C3S H3SB 109.5
H3SA C3S H3SB 109.5
C1S C3S H3SC 109.5
H3SA C3S H3SC 109.5
H3SB C3S H3SC 109.5
O2S C4S O2SA 57.8(11)
O2S C4S C6SA 166.4(10)
O2SA C4S C6SA 132.1(14)
O2S C4S C5S 127.4(7)
O2SA C4S C5S 174.8(13)
C6SA C4S C5S 42.7(8)
O2S C4S C6S 121.4(7)
O2SA C4S C6S 63.6(11)
C6SA C4S C6S 69.5(9)
C5S C4S C6S 111.2(7)
O2S C4S C5SA 59.4(9)
O2SA C4S C5SA 117.2(14)
C6SA C4S C5SA 109.9(12)
C5S C4S C5SA 68.0(9)
C6S C4S C5SA 178.3(11)
C4S C5S H5SA 109.5
C4S C5S H5SC 109.5
C4S C5S H5SB 109.5
C4S C6S H6SB 109.5
C4S C6S H6SC 109.5
C4S C6S H6SA 109.5
C4S C5SA H5SE 109.5
C4S C5SA H5SF 109.5
C4S C5SA H5SD 109.5
C4S C6SA H6SD 109.5
C4S C6SA H6SF 109.5
C4S C6SA H6SE 109.5
C7S O4S H4S 111.6
O4S C7S H7SC 109.5
O4S C7S H7SB 109.5
H7SC C7S H7SB 109.5
O4S C7S H7SA 109.5
H7SC C7S H7SA 109.5
H7SB C7S H7SA 109.5

loop_
_geom_bond_atom_site_label_1
_geom_bond_atom_site_label_2
_geom_bond_distance
S1 C50 1.732(6)
S1 C54A 1.751(9)
S1 C54B 1.779(8)
S2 C60 1.766(5)
S2 C64 1.787(5)
O1 C3 1.359(5)
O1 H1C 0.83(7)
O2 C14 1.403(5)
O2 C45 1.436(5)
O3 C25 1.372(5)
O3 H3B 0.92(6)
O4 C36 1.406(5)
O4 C55 1.444(5)
O5 C47 1.239(5)
O6 C57 1.229(5)
N1 C47 1.364(6)
N1 C46 1.435(6)
N1 H1 0.73(5)
N2 C47 1.360(6)
N2 C48 1.415(6)
N2 H2 0.75(4)
N3 C57 1.348(6)
N3 C56 1.450(6)
N3 H3 0.80(5)
N4 C57 1.373(6)
N4 C58 1.412(6)
N4 H4 0.73(5)
C1 C37 1.516(6)
C1 C2 1.519(6)
C1 H1B 0.9900
C1 H1A 0.9900
C2 C7 1.386(6)
C2 C3 1.396(6)
C3 C4 1.390(6)
C4 C5 1.396(6)
C4 C12 1.515(6)
C5 C6 1.398(6)
C5 H5 0.9500
C6 C7 1.401(6)
C6 C8 1.534(7)
C7 H7 0.9500
C8 C10 1.526(7)
C8 C9 1.529(8)
C8 C11 1.542(8)
C9 H9B 0.9800
C9 H9C 0.9800
C9 H9A 0.9800
C10 H10A 0.9800
C10 H10C 0.9800
C10 H10B 0.9800
C11 H11B 0.9800
C11 H11C 0.9800
C11 H11A 0.9800
C12 C13 1.521(6)
C12 H12B 0.9900
C12 H12A 0.9900
C13 C18 1.392(6)
C13 C14 1.396(6)
C14 C15 1.380(6)
C15 C16 1.397(6)
C15 C23 1.512(6)
C16 C17 1.393(6)
C16 H16 0.9500
C17 C18 1.392(6)
C17 C19 1.535(6)
C18 H18 0.9500
C19 C21 1.501(8)
C19 C22 1.521(7)
C19 C20 1.549(8)
C20 H20A 0.9800
C20 H20B 0.9800
C20 H20C 0.9800
C21 H21C 0.9800
C21 H21B 0.9800
C21 H21A 0.9800
C22 H22B 0.9800
C22 H22C 0.9800
C22 H22A 0.9800
C23 C24 1.527(6)
C23 H23B 0.9900
C23 H23A 0.9900
C24 C25 1.391(6)
C24 C29 1.396(6)
C25 C26 1.407(6)
C26 C27 1.400(6)
C26 C34 1.511(6)
C27 C28 1.392(7)
C27 H27 0.9500
C28 C29 1.393(6)
C28 C30 1.536(6)
C29 H29 0.9500
C30 C31A 1.395(13)
C30 C32B 1.489(13)
C30 C33 1.519(7)
C30 C32A 1.629(12)
C30 C31B 1.714(15)
C31A H31B 0.9800
C31A H31A 0.9800
C31A H31C 0.9800
C32A H32C 0.9800
C32A H32B 0.9800
C32A H32A 0.9800
C31B H31D 0.9800
C31B H31E 0.9800
C31B H31F 0.9800
C32B H32F 0.9800
C32B H32E 0.9800
C32B H32D 0.9800
C33 H33A 0.9800
C33 H33B 0.9800
C33 H33C 0.9800
C34 C35 1.518(7)
C34 H34B 0.9900
C34 H34A 0.9900
C35 C36 1.394(6)
C35 C40 1.410(6)
C36 C37 1.394(6)
C37 C38 1.386(6)
C38 C39 1.368(7)
C38 H38 0.9500
C39 C40 1.398(7)
C39 C41 1.551(7)
C40 H40 0.9500
C41 C44 1.481(7)
C41 C43 1.512(8)
C41 C42 1.570(9)
C42 H42A 0.9800
C42 H42B 0.9800
C42 H42C 0.9800
C43 H43C 0.9800
C43 H43B 0.9800
C43 H43A 0.9800
C44 H44B 0.9800
C44 H44C 0.9800
C44 H44A 0.9800
C45 C46 1.508(6)
C45 H45A 0.9900
C45 H45B 0.9900
C46 H46A 0.9900
C46 H46B 0.9900
C48 C49 1.355(7)
C48 C53 1.404(7)
C49 C50 1.422(7)
C49 H49 0.9500
C50 C51 1.388(8)
C51 C52 1.359(8)
C51 H51 0.9500
C52 C53 1.399(7)
C52 H52 0.9500
C53 H53 0.9500
C54A H54A 0.9800
C54A H54B 0.9800
C54A H54C 0.9800
C54B H54F 0.9800
C54B H54E 0.9800
C54B H54D 0.9800
C55 C56 1.497(6)
C55 H55B 0.9900
C55 H55A 0.9900
C56 H56B 0.9900
C56 H56A 0.9900
C58 C63 1.380(6)
C58 C59 1.390(6)
C59 C60 1.397(6)
C59 H59 0.9500
C60 C61 1.397(7)
C61 C62 1.365(7)
C61 H61 0.9500
C62 C63 1.388(7)
C62 H62 0.9500
C63 H63 0.9500
C64 H64A 0.9800
C64 H64C 0.9800
C64 H64B 0.9800
O1S C1S 1.200(15)
C1S C3S 1.411(17)
C1S C2S 1.468(17)
C2S H2SC 0.9800
C2S H2SB 0.9800
C2S H2SA 0.9800
C3S H3SA 0.9800
C3S H3SB 0.9800
C3S H3SC 0.9800
C4S O2S 1.204(9)
C4S O2SA 1.21(2)
C4S C6SA 1.413(18)
C4S C5S 1.455(10)
C4S C6S 1.513(12)
C4S C5SA 1.57(2)
C5S H5SA 0.9800
C5S H5SC 0.9800
C5S H5SB 0.9800
C6S H6SB 0.9800
C6S H6SC 0.9800
C6S H6SA 0.9800
C5SA H5SE 0.9800
C5SA H5SF 0.9800
C5SA H5SD 0.9800
C6SA H6SD 0.9800
C6SA H6SF 0.9800
C6SA H6SE 0.9800
O4S C7S 1.320(13)
O4S H4S 0.7932
C7S H7SC 0.9800
C7S H7SB 0.9800
C7S H7SA 0.9800

loop_
_geom_hbond_atom_site_label_D
_geom_hbond_atom_site_label_H
_geom_hbond_atom_site_label_A
_geom_hbond_distance_DH
_geom_hbond_distance_HA
_geom_hbond_distance_DA
_geom_hbond_angle_DHA
_geom_hbond_site_symmetry_A
O1 H1C O2 0.83(7) 1.93(7) 2.723(4) 158(6) .
O3 H3B O4 0.92(6) 1.97(6) 2.727(4) 138(5) .
O4S H4S O2S 0.79 2.06 2.801(11) 154.7 .
O4S H4S O2SA 0.79 1.87 2.66(2) 168.3 .
N1 H1 O6 0.73(5) 2.41(5) 3.071(5) 151(5) .
N2 H2 O6 0.75(4) 2.22(4) 2.889(5) 149(4) .
N3 H3 O5 0.80(5) 2.18(5) 2.950(5) 162(5) 4_566
N4 H4 O5 0.73(5) 2.72(5) 3.349(5) 145(5) 4_566
